data_4343528
loop_
_publ_author_name
'Zitz, Rainer'
'Hlina, Johann'
'Gatterer, Karl'
'Marschner, Christoph'
'Szilv\'asi, Tibor'
'Baumgartner, Judith'

_publ_section_title
;
 Neutral &quot;Cp-Free&quot; Silyl-Lanthanide(II) Complexes: Synthesis,
 Structure, and Bonding Analysis.
;
_journal_issue 14
_journal_name_full 'Inorganic chemistry'
_journal_page_first 7065
_journal_page_last 7072
_journal_paper_doi 10.1021/acs.inorgchem.5b01072
_journal_volume 54
_journal_year 2015
_chemical_formula_sum 'C36 H88 O5 Si8 Sm'
_chemical_formula_weight 976.13
_chemical_name_systematic
; 
 ? 
;
_space_group_IT_number 14
_symmetry_cell_setting monoclinic
_symmetry_space_group_name_Hall '-P 2yn'
_symmetry_space_group_name_H-M 'P 1 21/n 1'
_atom_sites_solution_hydrogens geom
_atom_sites_solution_primary direct
_atom_sites_solution_secondary difmap
_audit_creation_method SHELXL-97
_cell_angle_alpha 90.00
_cell_angle_beta 94.41(3)
_cell_angle_gamma 90.00
_cell_formula_units_Z 4
_cell_length_a 12.236(2)
_cell_length_b 21.938(4)
_cell_length_c 19.872(4)
_cell_measurement_reflns_used 18870
_cell_measurement_temperature 100(2)
_cell_measurement_theta_max 52.524
_cell_measurement_theta_min 4.492
_cell_volume 5318.5(17)
_computing_cell_refinement 'Bruker XSCANS'
_computing_data_collection 'Bruker XSCANS'
_computing_data_reduction 'Bruker SHELXTL'
_computing_molecular_graphics 'Bruker SHELXTL'
_computing_publication_material 'Bruker SHELXTL'
_computing_structure_refinement 'SHELXL-97 (Sheldrick, 1997)'
_computing_structure_solution 'SHELXS-97 (Sheldrick, 1990)'
_diffrn_ambient_temperature 100(2)
_diffrn_measured_fraction_theta_full 0.999
_diffrn_measured_fraction_theta_max 0.999
_diffrn_measurement_device_type 'SMART APEX''
_diffrn_measurement_method '\w scans'
_diffrn_radiation_monochromator graphite
_diffrn_radiation_source 'fine-focus sealed tube'
_diffrn_radiation_type MoK\a
_diffrn_radiation_wavelength 0.71073
_diffrn_reflns_av_R_equivalents 0.0374
_diffrn_reflns_av_sigmaI/netI 0.0333
_diffrn_reflns_limit_h_max 15
_diffrn_reflns_limit_h_min -15
_diffrn_reflns_limit_k_max 27
_diffrn_reflns_limit_k_min -27
_diffrn_reflns_limit_l_max 24
_diffrn_reflns_limit_l_min -24
_diffrn_reflns_number 41593
_diffrn_reflns_theta_full 26.37
_diffrn_reflns_theta_max 26.37
_diffrn_reflns_theta_min 1.38
_exptl_absorpt_coefficient_mu 1.317
_exptl_absorpt_correction_T_max 0.7428
_exptl_absorpt_correction_T_min 0.6780
_exptl_absorpt_correction_type multi-scan
_exptl_absorpt_process_details SADABS
_exptl_crystal_colour green
_exptl_crystal_density_diffrn 1.219
_exptl_crystal_density_method 'not measured'
_exptl_crystal_description blocks
_exptl_crystal_F_000 2072
_exptl_crystal_size_max 0.32
_exptl_crystal_size_mid 0.28
_exptl_crystal_size_min 0.24
_refine_diff_density_max 1.239
_refine_diff_density_min -0.647
_refine_diff_density_rms '0.088 '
_refine_ls_extinction_method none
_refine_ls_goodness_of_fit_ref 1.099
_refine_ls_hydrogen_treatment constr
_refine_ls_matrix_type full
_refine_ls_number_parameters 477
_refine_ls_number_reflns 10854
_refine_ls_number_restraints 0
_refine_ls_restrained_S_all 1.099
_refine_ls_R_factor_all 0.0446
_refine_ls_R_factor_gt 0.0379
_refine_ls_shift/su_max 0.003
_refine_ls_shift/su_mean 0.000
_refine_ls_structure_factor_coef Fsqd
_refine_ls_weighting_details 'calc w=1/[\s^2^(Fo^2^)+(0.0328P)^2^+7.1187P] where P=(Fo^2^+2Fc^2^)/3'
_refine_ls_weighting_scheme calc
_refine_ls_wR_factor_gt 0.0806
_refine_ls_wR_factor_ref 0.0831
_reflns_number_gt 9706
_reflns_number_total 10854
_reflns_threshold_expression >2sigma(I)
_cod_data_source_file ic5b01072_si_002.cif
_cod_data_source_block 2c_1015j
_cod_depositor_comments
;
The following automatic conversions were performed:

'_symmetry_cell_setting' value 'Monoclinic' changed to 'monoclinic'
according to
/usr/data/users/saulius/crontab/automatic-downloads/rss-feeds/ACS/lib/dictionaries/cif_core.dic
dictionary named 'cif_core.dic' version 2.4.2 from 2011-04-26.

Automatic conversion script
Id: cif_fix_values 3271 2015-04-21 07:52:19Z andrius 

 Adding full bibliography for 4343526--4343531.cif.
;
_cod_original_cell_volume 5318.6(18)
_cod_original_sg_symbol_H-M P2(1)/n
_cod_database_code 4343528

loop_
_symmetry_equiv_pos_as_xyz
'x, y, z'
'-x+1/2, y+1/2, -z+1/2'
'-x, -y, -z'
'x-1/2, -y-1/2, z-1/2'

loop_
_atom_site_label
_atom_site_type_symbol
_atom_site_fract_x
_atom_site_fract_y
_atom_site_fract_z
_atom_site_U_iso_or_equiv
_atom_site_adp_type
_atom_site_occupancy
_atom_site_symmetry_multiplicity
_atom_site_calc_flag
_atom_site_refinement_flags
_atom_site_disorder_assembly
_atom_site_disorder_group
Sm1 Sm 0.119974(12) 0.243328(6) 0.584501(8) 0.01822(5) Uani 1 1 d . . .
Si1 Si 0.33714(7) 0.31056(4) 0.54131(4) 0.01991(18) Uani 1 1 d . . .
Si2 Si 0.48250(7) 0.24270(4) 0.57166(5) 0.02286(18) Uani 1 1 d . . .
Si3 Si 0.42919(7) 0.13901(4) 0.56732(4) 0.02003(17) Uani 1 1 d . . .
Si4 Si 0.26440(7) 0.12165(4) 0.61872(4) 0.01961(17) Uani 1 1 d . . .
Si5 Si 0.35223(8) 0.33486(4) 0.42770(5) 0.0291(2) Uani 1 1 d . . .
Si6 Si 0.39766(7) 0.40199(4) 0.59297(5) 0.02306(19) Uani 1 1 d . . .
Si7 Si 0.21425(7) 0.02531(4) 0.57580(5) 0.02392(19) Uani 1 1 d . . .
Si8 Si 0.31628(8) 0.09436(4) 0.73074(4) 0.02427(19) Uani 1 1 d . . .
O1 O -0.01222(18) 0.33332(10) 0.54941(12) 0.0296(5) Uani 1 1 d . . .
O2 O 0.0350(2) 0.20234(12) 0.47157(12) 0.0403(6) Uani 1 1 d . C .
O3 O -0.06363(19) 0.19751(10) 0.61894(12) 0.0307(5) Uani 1 1 d . . .
O4 O 0.11293(19) 0.29525(10) 0.69857(11) 0.0297(5) Uani 1 1 d . . .
O5 O 0.7983(3) 0.39637(14) 0.69383(15) 0.0539(8) Uani 1 1 d . . .
C34 C 0.8136(3) 0.46025(19) 0.6810(2) 0.0455(10) Uani 1 1 d . . .
H34A H 0.7774 0.4716 0.6365 0.055 Uiso 1 1 calc R . .
H34B H 0.8927 0.4698 0.6811 0.055 Uiso 1 1 calc R . .
C36 C 0.7630(4) 0.49483(19) 0.7367(2) 0.0497(11) Uani 1 1 d . . .
H36A H 0.8084 0.5304 0.7516 0.060 Uiso 1 1 calc R . .
H36B H 0.6881 0.5089 0.7220 0.060 Uiso 1 1 calc R . .
C35 C 0.7612(5) 0.4476(2) 0.7918(2) 0.0708(15) Uani 1 1 d . . .
H35A H 0.8317 0.4467 0.8198 0.085 Uiso 1 1 calc R . .
H35B H 0.7010 0.4555 0.8212 0.085 Uiso 1 1 calc R . .
C1 C 0.6069(3) 0.24981(16) 0.5201(2) 0.0403(9) Uani 1 1 d . . .
H1A H 0.6355 0.2915 0.5236 0.060 Uiso 1 1 calc R . .
H1B H 0.5854 0.2404 0.4727 0.060 Uiso 1 1 calc R . .
H1C H 0.6638 0.2212 0.5374 0.060 Uiso 1 1 calc R . .
C2 C 0.5371(3) 0.25863(15) 0.66201(19) 0.0353(8) Uani 1 1 d . . .
H2A H 0.5872 0.2259 0.6778 0.053 Uiso 1 1 calc R . .
H2B H 0.4758 0.2606 0.6909 0.053 Uiso 1 1 calc R . .
H2C H 0.5763 0.2976 0.6639 0.053 Uiso 1 1 calc R . .
C3 C 0.4127(3) 0.11764(15) 0.47422(16) 0.0266(7) Uani 1 1 d . . .
H3A H 0.4786 0.1296 0.4524 0.040 Uiso 1 1 calc R . .
H3B H 0.3488 0.1388 0.4525 0.040 Uiso 1 1 calc R . .
H3C H 0.4022 0.0735 0.4698 0.040 Uiso 1 1 calc R . .
C4 C 0.5513(3) 0.09229(15) 0.60304(17) 0.0272(7) Uani 1 1 d . . .
H4A H 0.5351 0.0488 0.5970 0.041 Uiso 1 1 calc R . .
H4B H 0.5657 0.1012 0.6512 0.041 Uiso 1 1 calc R . .
H4C H 0.6160 0.1028 0.5793 0.041 Uiso 1 1 calc R . .
C5 C 0.3690(4) 0.26517(18) 0.3730(2) 0.0484(11) Uani 1 1 d . . .
H5A H 0.3024 0.2403 0.3721 0.073 Uiso 1 1 calc R . .
H5B H 0.4318 0.2412 0.3916 0.073 Uiso 1 1 calc R . .
H5C H 0.3815 0.2781 0.3270 0.073 Uiso 1 1 calc R . .
C6 C 0.2232(4) 0.37466(19) 0.39237(19) 0.0456(10) Uani 1 1 d . . .
H6A H 0.2159 0.4137 0.4155 0.068 Uiso 1 1 calc R . .
H6B H 0.1594 0.3490 0.3994 0.068 Uiso 1 1 calc R . .
H6C H 0.2274 0.3818 0.3440 0.068 Uiso 1 1 calc R . .
C7 C 0.4680(4) 0.38656(19) 0.4069(2) 0.0511(11) Uani 1 1 d . . .
H7A H 0.4640 0.3938 0.3581 0.077 Uiso 1 1 calc R . .
H7B H 0.5382 0.3673 0.4212 0.077 Uiso 1 1 calc R . .
H7C H 0.4620 0.4255 0.4305 0.077 Uiso 1 1 calc R . .
C8 C 0.3152(3) 0.46935(14) 0.55752(19) 0.0319(8) Uani 1 1 d . . .
H8A H 0.3450 0.5071 0.5781 0.048 Uiso 1 1 calc R . .
H8B H 0.2385 0.4647 0.5676 0.048 Uiso 1 1 calc R . .
H8C H 0.3195 0.4712 0.5085 0.048 Uiso 1 1 calc R . .
C9 C 0.5456(3) 0.42344(16) 0.5863(2) 0.0341(8) Uani 1 1 d . . .
H9A H 0.5583 0.4306 0.5388 0.051 Uiso 1 1 calc R . .
H9B H 0.5929 0.3902 0.6041 0.051 Uiso 1 1 calc R . .
H9C H 0.5623 0.4606 0.6124 0.051 Uiso 1 1 calc R . .
C10 C 0.3775(3) 0.40159(17) 0.68641(18) 0.0382(9) Uani 1 1 d . . .
H10A H 0.4025 0.4405 0.7064 0.057 Uiso 1 1 calc R . .
H10B H 0.4199 0.3682 0.7082 0.057 Uiso 1 1 calc R . .
H10C H 0.2996 0.3959 0.6930 0.057 Uiso 1 1 calc R . .
C11 C 0.1431(3) 0.03140(18) 0.48825(18) 0.0377(9) Uani 1 1 d . . .
H11A H 0.1954 0.0455 0.4567 0.057 Uiso 1 1 calc R . .
H11B H 0.0824 0.0605 0.4887 0.057 Uiso 1 1 calc R . .
H11C H 0.1145 -0.0087 0.4739 0.057 Uiso 1 1 calc R . .
C12 C 0.1138(3) -0.01363(15) 0.62925(18) 0.0322(8) Uani 1 1 d . . .
H12A H 0.0517 0.0136 0.6350 0.048 Uiso 1 1 calc R . .
H12B H 0.1503 -0.0235 0.6736 0.048 Uiso 1 1 calc R . .
H12C H 0.0873 -0.0512 0.6069 0.048 Uiso 1 1 calc R . .
C13 C 0.3274(3) -0.03208(15) 0.56690(19) 0.0346(8) Uani 1 1 d . . .
H13A H 0.2954 -0.0711 0.5514 0.052 Uiso 1 1 calc R . .
H13B H 0.3686 -0.0378 0.6107 0.052 Uiso 1 1 calc R . .
H13C H 0.3767 -0.0172 0.5340 0.052 Uiso 1 1 calc R . .
C14 C 0.1919(3) 0.09231(16) 0.78133(18) 0.0364(8) Uani 1 1 d . . .
H14A H 0.2138 0.0793 0.8276 0.055 Uiso 1 1 calc R . .
H14B H 0.1382 0.0635 0.7606 0.055 Uiso 1 1 calc R . .
H14C H 0.1592 0.1331 0.7821 0.055 Uiso 1 1 calc R . .
C15 C 0.3847(3) 0.01779(15) 0.74661(18) 0.0339(8) Uani 1 1 d . . .
H15A H 0.4519 0.0159 0.7229 0.051 Uiso 1 1 calc R . .
H15B H 0.3347 -0.0147 0.7300 0.051 Uiso 1 1 calc R . .
H15C H 0.4028 0.0125 0.7951 0.051 Uiso 1 1 calc R . .
C16 C 0.4148(3) 0.14986(16) 0.77578(18) 0.0374(9) Uani 1 1 d . . .
H16A H 0.4217 0.1405 0.8241 0.056 Uiso 1 1 calc R . .
H16B H 0.3870 0.1915 0.7690 0.056 Uiso 1 1 calc R . .
H16C H 0.4867 0.1464 0.7576 0.056 Uiso 1 1 calc R . .
C17 C 0.0203(3) 0.39502(16) 0.5348(2) 0.0368(9) Uani 1 1 d . . .
H17A H 0.0939 0.3955 0.5175 0.044 Uiso 1 1 calc R . .
H17B H 0.0219 0.4205 0.5760 0.044 Uiso 1 1 calc R . .
C18 C -0.0654(3) 0.41830(19) 0.4818(2) 0.0492(11) Uani 1 1 d . . .
H18A H -0.0359 0.4189 0.4368 0.059 Uiso 1 1 calc R . .
H18B H -0.0889 0.4600 0.4930 0.059 Uiso 1 1 calc R . .
C19 C -0.1606(3) 0.3740(2) 0.4827(2) 0.0518(11) Uani 1 1 d . . .
H19A H -0.2298 0.3959 0.4889 0.062 Uiso 1 1 calc R . .
H19B H -0.1691 0.3504 0.4401 0.062 Uiso 1 1 calc R . .
C20 C -0.1304(3) 0.33266(16) 0.54190(19) 0.0322(8) Uani 1 1 d . . .
H20A H -0.1613 0.3481 0.5832 0.039 Uiso 1 1 calc R . .
H20B H -0.1581 0.2908 0.5328 0.039 Uiso 1 1 calc R . .
C21 C -0.0695(4) 0.1919(3) 0.4373(3) 0.094(2) Uani 1 1 d . C .
H21A H -0.1213 0.2244 0.4482 0.113 Uiso 1 1 calc R . .
H21B H -0.0993 0.1522 0.4510 0.113 Uiso 1 1 calc R . .
C22 C -0.0543(5) 0.1918(2) 0.3629(3) 0.0751(18) Uani 1 1 d . . .
H22A H -0.1017 0.1610 0.3388 0.090 Uiso 1 1 calc R A 1
H22B H -0.0701 0.2324 0.3426 0.090 Uiso 1 1 calc R A 1
C24 C 0.1157(4) 0.1968(2) 0.4235(2) 0.0561(12) Uani 1 1 d . . .
H24A H 0.1714 0.1657 0.4379 0.067 Uiso 1 1 calc R B 1
H24B H 0.1527 0.2362 0.4168 0.067 Uiso 1 1 calc R B 1
C25 C -0.0863(3) 0.13452(16) 0.6017(2) 0.0413(9) Uani 1 1 d . . .
H25A H -0.0198 0.1142 0.5871 0.050 Uiso 1 1 calc R . .
H25B H -0.1451 0.1316 0.5647 0.050 Uiso 1 1 calc R . .
C26 C -0.1218(4) 0.10571(19) 0.6646(2) 0.0511(11) Uani 1 1 d . . .
H26A H -0.0581 0.0923 0.6946 0.061 Uiso 1 1 calc R . .
H26B H -0.1705 0.0704 0.6541 0.061 Uiso 1 1 calc R . .
C27 C -0.1827(4) 0.15707(19) 0.6959(2) 0.0475(10) Uani 1 1 d . . .
H27A H -0.2605 0.1579 0.6781 0.057 Uiso 1 1 calc R . .
H27B H -0.1792 0.1529 0.7456 0.057 Uiso 1 1 calc R . .
C28 C -0.1240(4) 0.2134(2) 0.6759(2) 0.0487(11) Uani 1 1 d . . .
H28A H -0.1773 0.2463 0.6634 0.058 Uiso 1 1 calc R . .
H28B H -0.0734 0.2279 0.7138 0.058 Uiso 1 1 calc R . .
C29 C 0.0518(3) 0.35004(16) 0.71393(19) 0.0355(8) Uani 1 1 d . . .
H29A H -0.0233 0.3484 0.6916 0.043 Uiso 1 1 calc R . .
H29B H 0.0889 0.3868 0.6980 0.043 Uiso 1 1 calc R . .
C30 C 0.1778(4) 0.2777(2) 0.7584(2) 0.0584(13) Uani 1 1 d . . .
H30A H 0.2566 0.2770 0.7503 0.070 Uiso 1 1 calc R . .
H30B H 0.1561 0.2368 0.7737 0.070 Uiso 1 1 calc R . .
C31 C 0.0481(4) 0.35170(19) 0.7886(2) 0.0513(11) Uani 1 1 d . . .
H31A H 0.0386 0.3939 0.8049 0.062 Uiso 1 1 calc R . .
H31B H -0.0119 0.3259 0.8034 0.062 Uiso 1 1 calc R . .
C32 C 0.1540(4) 0.3276(2) 0.8120(2) 0.0574(12) Uani 1 1 d . . .
H32A H 0.1519 0.3094 0.8575 0.069 Uiso 1 1 calc R . .
H32B H 0.2106 0.3599 0.8137 0.069 Uiso 1 1 calc R . .
C23 C 0.0503(10) 0.1776(14) 0.3618(6) 0.086(7) Uani 0.51(2) 1 d P C 1
H23A H 0.0800 0.1973 0.3223 0.103 Uiso 0.51(2) 1 calc PR C 1
H23B H 0.0572 0.1330 0.3564 0.103 Uiso 0.51(2) 1 calc PR C 1
C231 C 0.0651(10) 0.2182(6) 0.3561(5) 0.048(3) Uani 0.49(2) 1 d P C 2
H23C H 0.1007 0.1999 0.3179 0.057 Uiso 0.49(2) 1 calc PR C 2
H23D H 0.0653 0.2632 0.3521 0.057 Uiso 0.49(2) 1 calc PR C 2
C37 C 0.7429(4) 0.3898(2) 0.7534(2) 0.0594(12) Uani 1 1 d . . .
H37A H 0.7728 0.3548 0.7804 0.071 Uiso 1 1 calc R . .
H37B H 0.6636 0.3830 0.7422 0.071 Uiso 1 1 calc R . .

loop_
_atom_site_aniso_label
_atom_site_aniso_U_11
_atom_site_aniso_U_22
_atom_site_aniso_U_33
_atom_site_aniso_U_23
_atom_site_aniso_U_13
_atom_site_aniso_U_12
Sm1 0.01679(8) 0.01563(8) 0.02202(9) 0.00100(6) 0.00008(6) -0.00038(6)
Si1 0.0197(4) 0.0186(4) 0.0217(4) 0.0020(3) 0.0037(3) -0.0012(3)
Si2 0.0197(4) 0.0182(4) 0.0309(5) 0.0012(3) 0.0032(4) -0.0012(3)
Si3 0.0192(4) 0.0177(4) 0.0234(4) -0.0003(3) 0.0023(3) 0.0016(3)
Si4 0.0201(4) 0.0157(4) 0.0230(4) 0.0014(3) 0.0018(3) 0.0005(3)
Si5 0.0405(6) 0.0243(5) 0.0234(5) 0.0045(4) 0.0087(4) 0.0030(4)
Si6 0.0242(4) 0.0173(4) 0.0278(5) 0.0001(3) 0.0028(4) -0.0009(3)
Si7 0.0284(5) 0.0192(4) 0.0237(5) -0.0008(3) 0.0000(4) -0.0031(3)
Si8 0.0311(5) 0.0194(4) 0.0222(5) 0.0001(3) 0.0015(4) 0.0001(3)
O1 0.0212(12) 0.0240(12) 0.0431(14) 0.0054(10) -0.0011(10) 0.0031(9)
O2 0.0370(15) 0.0517(16) 0.0302(14) -0.0082(12) -0.0108(11) 0.0000(12)
O3 0.0298(13) 0.0265(12) 0.0368(14) -0.0009(10) 0.0096(10) -0.0075(10)
O4 0.0358(13) 0.0275(12) 0.0250(12) -0.0052(9) -0.0026(10) 0.0016(10)
O5 0.0590(19) 0.0510(18) 0.0516(19) -0.0094(14) 0.0048(15) 0.0180(15)
C34 0.033(2) 0.059(3) 0.045(2) -0.011(2) 0.0058(18) 0.0005(18)
C36 0.066(3) 0.043(2) 0.040(2) -0.0097(19) 0.008(2) 0.005(2)
C35 0.111(5) 0.057(3) 0.046(3) -0.003(2) 0.018(3) 0.012(3)
C1 0.0282(19) 0.033(2) 0.062(3) 0.0053(18) 0.0159(18) -0.0003(15)
C2 0.037(2) 0.0237(17) 0.043(2) 0.0006(15) -0.0097(16) -0.0002(14)
C3 0.0266(17) 0.0286(17) 0.0249(17) 0.0007(13) 0.0032(14) 0.0033(13)
C4 0.0228(16) 0.0263(17) 0.0319(19) -0.0018(14) -0.0009(14) 0.0045(13)
C5 0.080(3) 0.039(2) 0.027(2) -0.0009(16) 0.008(2) 0.014(2)
C6 0.063(3) 0.046(2) 0.028(2) 0.0075(17) 0.0003(19) 0.015(2)
C7 0.062(3) 0.049(2) 0.046(3) 0.013(2) 0.028(2) -0.003(2)
C8 0.0300(18) 0.0198(16) 0.045(2) 0.0000(14) 0.0003(16) 0.0015(13)
C9 0.0264(18) 0.0271(18) 0.048(2) 0.0029(16) 0.0000(16) -0.0058(14)
C10 0.050(2) 0.034(2) 0.031(2) -0.0086(15) 0.0049(17) 0.0016(17)
C11 0.039(2) 0.045(2) 0.0279(19) -0.0021(16) -0.0036(16) -0.0135(17)
C12 0.038(2) 0.0232(17) 0.035(2) 0.0025(14) 0.0010(16) -0.0075(14)
C13 0.046(2) 0.0206(17) 0.037(2) -0.0043(14) 0.0055(17) 0.0043(15)
C14 0.048(2) 0.0286(18) 0.034(2) 0.0016(15) 0.0119(17) -0.0028(16)
C15 0.042(2) 0.0281(18) 0.0307(19) 0.0044(14) -0.0033(16) 0.0063(15)
C16 0.047(2) 0.034(2) 0.030(2) -0.0045(15) -0.0028(17) -0.0033(17)
C17 0.0307(19) 0.0288(19) 0.051(2) 0.0073(16) 0.0028(17) -0.0008(15)
C18 0.041(2) 0.043(2) 0.063(3) 0.023(2) -0.005(2) -0.0017(18)
C19 0.037(2) 0.050(3) 0.065(3) 0.022(2) -0.014(2) -0.0040(19)
C20 0.0224(17) 0.0303(18) 0.044(2) 0.0023(15) 0.0000(15) 0.0021(14)
C21 0.043(3) 0.153(6) 0.082(4) -0.062(4) -0.025(3) 0.025(3)
C22 0.112(5) 0.047(3) 0.057(3) 0.008(2) -0.049(3) -0.014(3)
C24 0.064(3) 0.060(3) 0.045(3) 0.002(2) 0.001(2) -0.001(2)
C25 0.038(2) 0.0285(19) 0.060(3) -0.0011(17) 0.0161(19) -0.0073(16)
C26 0.047(2) 0.041(2) 0.067(3) 0.018(2) 0.012(2) -0.0023(19)
C27 0.052(3) 0.052(3) 0.040(2) -0.0033(19) 0.0114(19) -0.023(2)
C28 0.051(3) 0.051(2) 0.048(3) -0.009(2) 0.025(2) -0.019(2)
C29 0.039(2) 0.0271(18) 0.041(2) -0.0100(15) 0.0104(17) -0.0021(15)
C30 0.071(3) 0.037(2) 0.061(3) -0.001(2) -0.033(2) 0.000(2)
C31 0.070(3) 0.041(2) 0.045(2) -0.0110(19) 0.019(2) -0.020(2)
C32 0.081(4) 0.059(3) 0.032(2) -0.006(2) 0.001(2) -0.007(3)
C23 0.069(8) 0.15(2) 0.039(6) -0.037(9) 0.019(5) -0.034(9)
C231 0.066(7) 0.040(6) 0.034(5) 0.011(4) -0.016(4) -0.019(5)
C37 0.074(3) 0.048(3) 0.056(3) -0.001(2) 0.006(2) 0.011(2)

loop_
_atom_type_symbol
_atom_type_description
_atom_type_scat_dispersion_real
_atom_type_scat_dispersion_imag
_atom_type_scat_source
C C 0.0033 0.0016 'International Tables Vol C Tables 4.2.6.8 and 6.1.1.4'
H H 0.0000 0.0000 'International Tables Vol C Tables 4.2.6.8 and 6.1.1.4'
Si Si 0.0817 0.0704 'International Tables Vol C Tables 4.2.6.8 and 6.1.1.4'
Sm Sm -0.1638 3.4418 'International Tables Vol C Tables 4.2.6.8 and 6.1.1.4'
O O 0.0106 0.0060 'International Tables Vol C Tables 4.2.6.8 and 6.1.1.4'

loop_
_geom_angle_atom_site_label_1
_geom_angle_atom_site_label_2
_geom_angle_atom_site_label_3
_geom_angle
O4 Sm1 O2 153.91(8)
O4 Sm1 O3 81.34(8)
O2 Sm1 O3 78.13(8)
O4 Sm1 O1 80.61(8)
O2 Sm1 O1 80.23(8)
O3 Sm1 O1 80.37(7)
O4 Sm1 Si1 96.77(6)
O2 Sm1 Si1 102.43(7)
O3 Sm1 Si1 175.34(5)
O1 Sm1 Si1 95.14(5)
O4 Sm1 Si4 103.70(6)
O2 Sm1 Si4 94.16(6)
O3 Sm1 Si4 95.42(5)
O1 Sm1 Si4 173.55(5)
Si1 Sm1 Si4 89.16(2)
Si5 Si1 Si6 100.46(5)
Si5 Si1 Si2 106.02(5)
Si6 Si1 Si2 102.76(5)
Si5 Si1 Sm1 119.37(5)
Si6 Si1 Sm1 121.00(4)
Si2 Si1 Sm1 105.33(4)
C2 Si2 C1 104.84(19)
C2 Si2 Si1 109.17(12)
C1 Si2 Si1 115.34(13)
C2 Si2 Si3 106.70(11)
C1 Si2 Si3 106.77(12)
Si1 Si2 Si3 113.37(5)
C4 Si3 C3 104.55(15)
C4 Si3 Si4 115.09(11)
C3 Si3 Si4 110.51(11)
C4 Si3 Si2 107.32(11)
C3 Si3 Si2 106.29(11)
Si4 Si3 Si2 112.44(4)
Si7 Si4 Si8 99.17(4)
Si7 Si4 Si3 101.34(4)
Si8 Si4 Si3 105.91(5)
Si7 Si4 Sm1 122.86(4)
Si8 Si4 Sm1 120.82(4)
Si3 Si4 Sm1 104.26(3)
C7 Si5 C6 105.1(2)
C7 Si5 C5 104.1(2)
C6 Si5 C5 106.5(2)
C7 Si5 Si1 117.72(15)
C6 Si5 Si1 109.73(13)
C5 Si5 Si1 112.92(13)
C9 Si6 C10 105.61(18)
C9 Si6 C8 105.41(16)
C10 Si6 C8 105.22(17)
C9 Si6 Si1 117.06(12)
C10 Si6 Si1 111.39(12)
C8 Si6 Si1 111.28(12)
C12 Si7 C11 106.01(16)
C12 Si7 C13 105.32(16)
C11 Si7 C13 104.48(17)
C12 Si7 Si4 111.51(12)
C11 Si7 Si4 111.14(13)
C13 Si7 Si4 117.51(12)
C14 Si8 C16 105.90(17)
C14 Si8 C15 104.73(16)
C16 Si8 C15 103.61(17)
C14 Si8 Si4 109.94(13)
C16 Si8 Si4 113.67(12)
C15 Si8 Si4 117.96(12)
C20 O1 C17 106.1(2)
C20 O1 Sm1 127.96(18)
C17 O1 Sm1 125.91(19)
C21 O2 C24 108.0(3)
C21 O2 Sm1 140.0(3)
C24 O2 Sm1 111.1(2)
C28 O3 C25 108.5(3)
C28 O3 Sm1 128.2(2)
C25 O3 Sm1 117.45(19)
C30 O4 C29 108.0(3)
C30 O4 Sm1 124.4(2)
C29 O4 Sm1 127.4(2)
C37 O5 C34 108.9(3)
O5 C34 C36 107.0(3)
C35 C36 C34 102.5(3)
C37 C35 C36 102.9(4)
O1 C17 C18 105.6(3)
C17 C18 C19 105.4(3)
C20 C19 C18 104.6(3)
O1 C20 C19 104.9(3)
O2 C21 C22 107.3(5)
C23 C22 C21 102.1(6)
C23 C22 C231 35.3(11)
C21 C22 C231 105.5(5)
O2 C24 C23 102.7(5)
O2 C24 C231 108.0(6)
C23 C24 C231 35.8(8)
O3 C25 C26 105.6(3)
C25 C26 C27 102.3(3)
C28 C27 C26 104.2(3)
O3 C28 C27 107.1(3)
O4 C29 C31 106.5(3)
O4 C30 C32 104.8(3)
C32 C31 C29 102.5(4)
C31 C32 C30 104.2(4)
C22 C23 C24 112.7(10)
C24 C231 C22 97.4(7)
O5 C37 C35 106.2(4)

loop_
_geom_bond_atom_site_label_1
_geom_bond_atom_site_label_2
_geom_bond_distance
Sm1 O4 2.544(2)
Sm1 O2 2.563(2)
Sm1 O3 2.601(2)
Sm1 O1 2.613(2)
Sm1 Si1 3.2132(10)
Sm1 Si4 3.2444(10)
Si1 Si5 2.3407(13)
Si1 Si6 2.3469(12)
Si1 Si2 2.3620(12)
Si2 C2 1.899(4)
Si2 C1 1.906(4)
Si2 Si3 2.3660(12)
Si3 C4 1.904(3)
Si3 C3 1.904(3)
Si3 Si4 2.3604(13)
Si4 Si7 2.3432(12)
Si4 Si8 2.3450(13)
Si5 C7 1.886(4)
Si5 C6 1.892(4)
Si5 C5 1.896(4)
Si6 C9 1.885(3)
Si6 C10 1.892(4)
Si6 C8 1.894(3)
Si7 C12 1.889(3)
Si7 C11 1.889(4)
Si7 C13 1.890(3)
Si8 C14 1.888(4)
Si8 C16 1.889(4)
Si8 C15 1.892(3)
O1 C20 1.443(4)
O1 C17 1.446(4)
O2 C21 1.421(5)
O2 C24 1.431(5)
O3 C28 1.441(4)
O3 C25 1.446(4)
O4 C30 1.430(5)
O4 C29 1.460(4)
O5 C37 1.417(5)
O5 C34 1.439(5)
C34 C36 1.512(5)
C36 C35 1.509(6)
C35 C37 1.488(6)
C17 C18 1.517(5)
C18 C19 1.519(5)
C19 C20 1.508(5)
C21 C22 1.504(8)
C22 C23 1.319(14)
C22 C231 1.587(14)
C24 C23 1.473(12)
C24 C231 1.508(9)
C25 C26 1.495(5)
C26 C27 1.511(6)
C27 C28 1.499(5)
C29 C31 1.489(5)
C30 C32 1.570(6)
C31 C32 1.443(7)

loop_
_geom_torsion_atom_site_label_1
_geom_torsion_atom_site_label_2
_geom_torsion_atom_site_label_3
_geom_torsion_atom_site_label_4
_geom_torsion
O4 Sm1 Si1 Si5 -145.14(7)
O2 Sm1 Si1 Si5 17.08(7)
O3 Sm1 Si1 Si5 -79.4(7)
O1 Sm1 Si1 Si5 -64.02(7)
Si4 Sm1 Si1 Si5 111.16(5)
O4 Sm1 Si1 Si6 -19.60(7)
O2 Sm1 Si1 Si6 142.62(7)
O3 Sm1 Si1 Si6 46.2(7)
O1 Sm1 Si1 Si6 61.52(7)
Si4 Sm1 Si1 Si6 -123.30(5)
O4 Sm1 Si1 Si2 95.99(6)
O2 Sm1 Si1 Si2 -101.78(7)
O3 Sm1 Si1 Si2 161.8(7)
O1 Sm1 Si1 Si2 177.12(6)
Si4 Sm1 Si1 Si2 -7.70(4)
Si5 Si1 Si2 C2 143.64(13)
Si6 Si1 Si2 C2 38.65(13)
Sm1 Si1 Si2 C2 -88.93(13)
Si5 Si1 Si2 C1 25.96(15)
Si6 Si1 Si2 C1 -79.04(15)
Sm1 Si1 Si2 C1 153.39(15)
Si5 Si1 Si2 Si3 -97.57(6)
Si6 Si1 Si2 Si3 157.43(5)
Sm1 Si1 Si2 Si3 29.86(5)
C2 Si2 Si3 C4 -53.21(17)
C1 Si2 Si3 C4 58.48(18)
Si1 Si2 Si3 C4 -173.41(12)
C2 Si2 Si3 C3 -164.63(16)
C1 Si2 Si3 C3 -52.94(18)
Si1 Si2 Si3 C3 75.17(12)
C2 Si2 Si3 Si4 74.33(14)
C1 Si2 Si3 Si4 -173.98(15)
Si1 Si2 Si3 Si4 -45.87(6)
C4 Si3 Si4 Si7 -73.16(12)
C3 Si3 Si4 Si7 44.96(12)
Si2 Si3 Si4 Si7 163.54(5)
C4 Si3 Si4 Si8 29.91(12)
C3 Si3 Si4 Si8 148.03(11)
Si2 Si3 Si4 Si8 -93.39(5)
C4 Si3 Si4 Sm1 158.38(11)
C3 Si3 Si4 Sm1 -83.50(11)
Si2 Si3 Si4 Sm1 35.08(5)
O4 Sm1 Si4 Si7 134.67(7)
O2 Sm1 Si4 Si7 -26.16(8)
O3 Sm1 Si4 Si7 52.29(7)
O1 Sm1 Si4 Si7 3.3(5)
Si1 Sm1 Si4 Si7 -128.57(5)
O4 Sm1 Si4 Si8 7.34(7)
O2 Sm1 Si4 Si8 -153.49(7)
O3 Sm1 Si4 Si8 -75.04(7)
O1 Sm1 Si4 Si8 -124.0(5)
Si1 Sm1 Si4 Si8 104.10(5)
O4 Sm1 Si4 Si3 -111.40(7)
O2 Sm1 Si4 Si3 87.77(7)
O3 Sm1 Si4 Si3 166.22(6)
O1 Sm1 Si4 Si3 117.2(5)
Si1 Sm1 Si4 Si3 -14.64(4)
Si6 Si1 Si5 C7 34.24(17)
Si2 Si1 Si5 C7 -72.43(17)
Sm1 Si1 Si5 C7 169.06(16)
Si6 Si1 Si5 C6 -85.84(15)
Si2 Si1 Si5 C6 167.49(15)
Sm1 Si1 Si5 C6 48.98(15)
Si6 Si1 Si5 C5 155.57(17)
Si2 Si1 Si5 C5 48.90(17)
Sm1 Si1 Si5 C5 -69.61(17)
Si5 Si1 Si6 C9 -66.08(14)
Si2 Si1 Si6 C9 43.16(14)
Sm1 Si1 Si6 C9 160.07(13)
Si5 Si1 Si6 C10 172.28(14)
Si2 Si1 Si6 C10 -78.48(14)
Sm1 Si1 Si6 C10 38.43(14)
Si5 Si1 Si6 C8 55.20(13)
Si2 Si1 Si6 C8 164.45(13)
Sm1 Si1 Si6 C8 -78.65(13)
Si8 Si4 Si7 C12 51.86(13)
Si3 Si4 Si7 C12 160.25(13)
Sm1 Si4 Si7 C12 -84.37(13)
Si8 Si4 Si7 C11 169.92(14)
Si3 Si4 Si7 C11 -81.69(14)
Sm1 Si4 Si7 C11 33.68(14)
Si8 Si4 Si7 C13 -69.84(14)
Si3 Si4 Si7 C13 38.55(14)
Sm1 Si4 Si7 C13 153.92(13)
Si7 Si4 Si8 C14 -84.98(13)
Si3 Si4 Si8 C14 170.37(12)
Sm1 Si4 Si8 C14 52.45(13)
Si7 Si4 Si8 C16 156.52(14)
Si3 Si4 Si8 C16 51.86(14)
Sm1 Si4 Si8 C16 -66.05(14)
Si7 Si4 Si8 C15 34.95(14)
Si3 Si4 Si8 C15 -69.71(14)
Sm1 Si4 Si8 C15 172.37(13)
O4 Sm1 O1 C20 -97.0(3)
O2 Sm1 O1 C20 65.2(3)
O3 Sm1 O1 C20 -14.3(3)
Si1 Sm1 O1 C20 167.0(3)
Si4 Sm1 O1 C20 35.4(7)
O4 Sm1 O1 C17 81.6(3)
O2 Sm1 O1 C17 -116.2(3)
O3 Sm1 O1 C17 164.3(3)
Si1 Sm1 O1 C17 -14.4(3)
Si4 Sm1 O1 C17 -146.0(4)
O4 Sm1 O2 C21 -8.5(6)
O3 Sm1 O2 C21 30.4(6)
O1 Sm1 O2 C21 -51.7(6)
Si1 Sm1 O2 C21 -144.9(6)
Si4 Sm1 O2 C21 125.0(6)
O4 Sm1 O2 C24 158.5(2)
O3 Sm1 O2 C24 -162.6(3)
O1 Sm1 O2 C24 115.3(3)
Si1 Sm1 O2 C24 22.1(3)
Si4 Sm1 O2 C24 -67.9(3)
O4 Sm1 O3 C28 7.9(3)
O2 Sm1 O3 C28 -155.9(3)
O1 Sm1 O3 C28 -73.9(3)
Si1 Sm1 O3 C28 -58.4(8)
Si4 Sm1 O3 C28 111.0(3)
O4 Sm1 O3 C25 -141.8(3)
O2 Sm1 O3 C25 54.4(2)
O1 Sm1 O3 C25 136.3(3)
Si1 Sm1 O3 C25 151.8(6)
Si4 Sm1 O3 C25 -38.8(2)
O2 Sm1 O4 C30 142.4(3)
O3 Sm1 O4 C30 104.0(3)
O1 Sm1 O4 C30 -174.4(3)
Si1 Sm1 O4 C30 -80.3(3)
Si4 Sm1 O4 C30 10.5(3)
O2 Sm1 O4 C29 -43.4(3)
O3 Sm1 O4 C29 -81.8(2)
O1 Sm1 O4 C29 -0.2(2)
Si1 Sm1 O4 C29 93.9(2)
Si4 Sm1 O4 C29 -175.3(2)
C37 O5 C34 C36 -0.5(5)
O5 C34 C36 C35 21.4(5)
C34 C36 C35 C37 -33.2(5)
C20 O1 C17 C18 -33.0(4)
Sm1 O1 C17 C18 148.2(3)
O1 C17 C18 C19 15.3(5)
C17 C18 C19 C20 6.9(5)
C17 O1 C20 C19 37.6(4)
Sm1 O1 C20 C19 -143.6(3)
C18 C19 C20 O1 -26.9(4)
C24 O2 C21 C22 -11.1(6)
Sm1 O2 C21 C22 156.2(3)
O2 C21 C22 C23 23.6(14)
O2 C21 C22 C231 -12.6(7)
C21 O2 C24 C23 -4.5(13)
Sm1 O2 C24 C23 -175.8(12)
C21 O2 C24 C231 32.4(7)
Sm1 O2 C24 C231 -138.9(6)
C28 O3 C25 C26 -23.3(4)
Sm1 O3 C25 C26 132.0(3)
O3 C25 C26 C27 34.4(4)
C25 C26 C27 C28 -32.5(5)
C25 O3 C28 C27 2.2(5)
Sm1 O3 C28 C27 -149.7(3)
C26 C27 C28 O3 19.3(5)
C30 O4 C29 C31 -20.9(4)
Sm1 O4 C29 C31 164.1(2)
C29 O4 C30 C32 -1.5(4)
Sm1 O4 C30 C32 173.7(2)
O4 C29 C31 C32 35.9(4)
C29 C31 C32 C30 -35.7(4)
O4 C30 C32 C31 23.9(5)
C21 C22 C23 C24 -28(2)
C231 C22 C23 C24 72.1(16)
O2 C24 C23 C22 22(2)
C231 C24 C23 C22 -81(2)
O2 C24 C231 C22 -37.1(8)
C23 C24 C231 C22 49.9(11)
C23 C22 C231 C24 -59.9(10)
C21 C22 C231 C24 29.2(8)
C34 O5 C37 C35 -21.3(5)
C36 C35 C37 O5 34.3(5)
